data_4128902
loop_
_publ_author_name
'Zheng, Qi'
'Kupper, Manuel'
'Xuan, Weimin'
'Oki, Hirofumi'
'Tsunashima, Ryo'
'Long, De-Liang'
'Cronin, Leroy'

_publ_section_title
;
 Anisotropic Polyoxometalate Cages Assembled via Layers of Heteroanion
 Templates.
;
_journal_issue 34
_journal_name_full 'Journal of the American Chemical Society'
_journal_page_first 13479
_journal_page_last 13486
_journal_paper_doi 10.1021/jacs.9b04533
_journal_volume 141
_journal_year 2019
_chemical_formula_sum 'C60 H291 Mo4 N30 Na O251 Se7 W62'
_chemical_formula_weight 17808.38
_space_group_crystal_system triclinic
_space_group_IT_number 2
_space_group_name_Hall '-P 1'
_space_group_name_H-M_alt 'P -1'
_atom_sites_solution_primary direct
_atom_sites_solution_secondary difmap
_audit_creation_method SHELXL-2018/3
_cell_angle_alpha 99.133(4)
_cell_angle_beta 102.654(4)
_cell_angle_gamma 96.166(4)
_cell_formula_units_Z 1
_cell_length_a 17.7735(13)
_cell_length_b 20.1721(14)
_cell_length_c 22.3319(16)
_cell_measurement_reflns_used 9550
_cell_measurement_temperature 150(2)
_cell_measurement_theta_max 26.3
_cell_measurement_theta_min 2.17
_cell_volume 7628.6(10)
_computing_cell_refinement Apex3
_computing_data_collection Apex3
_computing_data_reduction Apex3
_computing_molecular_graphics Diamond3
_computing_publication_material WinGX
_computing_structure_refinement 'SHELXL-2018/3 (Sheldrick, 2018)'
_computing_structure_solution 'SHELXS-97 (Sheldrick, 2008)'
_diffrn_ambient_temperature 150(2)
_diffrn_measured_fraction_theta_full 0.999
_diffrn_measured_fraction_theta_max 0.999
_diffrn_measurement_device_type 'Bruker Apex II Quasar'
_diffrn_measurement_method '\w & \f scans'
_diffrn_radiation_type MoK\a
_diffrn_radiation_wavelength 0.71073
_diffrn_reflns_av_R_equivalents 0.0503
_diffrn_reflns_av_unetI/netI 0.0545
_diffrn_reflns_Laue_measured_fraction_full 0.999
_diffrn_reflns_Laue_measured_fraction_max 0.999
_diffrn_reflns_limit_h_max 19
_diffrn_reflns_limit_h_min -21
_diffrn_reflns_limit_k_max 24
_diffrn_reflns_limit_k_min -24
_diffrn_reflns_limit_l_max 26
_diffrn_reflns_limit_l_min -27
_diffrn_reflns_number 115963
_diffrn_reflns_point_group_measured_fraction_full 0.999
_diffrn_reflns_point_group_measured_fraction_max 0.999
_diffrn_reflns_theta_full 25.242
_diffrn_reflns_theta_max 26.000
_diffrn_reflns_theta_min 1.455
_diffrn_source '1uS Microfocus x-ray'
_exptl_absorpt_coefficient_mu 24.365
_exptl_absorpt_correction_T_max 0.0526
_exptl_absorpt_correction_T_min 0.0122
_exptl_absorpt_correction_type analytical
_exptl_absorpt_process_details 'SADABS-2016/2 - Bruker AXS'
_exptl_crystal_colour blue
_exptl_crystal_density_diffrn 3.876
_exptl_crystal_density_method none
_exptl_crystal_description lath
_exptl_crystal_F_000 7874
_exptl_crystal_size_max 0.100
_exptl_crystal_size_mid 0.050
_exptl_crystal_size_min 0.050
_refine_diff_density_max 3.73
_refine_diff_density_min -5.32
_refine_diff_density_rms 0.43
_refine_ls_extinction_method none
_refine_ls_goodness_of_fit_ref 1.095
_refine_ls_hydrogen_treatment undef
_refine_ls_matrix_type full
_refine_ls_number_parameters 1634
_refine_ls_number_reflns 29949
_refine_ls_number_restraints 72
_refine_ls_restrained_S_all 1.095
_refine_ls_R_factor_all 0.0903
_refine_ls_R_factor_gt 0.0569
_refine_ls_shift/su_max 0.001
_refine_ls_shift/su_mean 0.000
_refine_ls_structure_factor_coef Fsqd
_refine_ls_weighting_details 'w=1/[\s^2^(Fo^2^)+(0.0705P)^2^+407.5547P] where P=(Fo^2^+2Fc^2^)/3'
_refine_ls_weighting_scheme calc
_refine_ls_wR_factor_gt 0.1465
_refine_ls_wR_factor_ref 0.1755
_reflns_Friedel_coverage 0.000
_reflns_number_gt 21413
_reflns_number_total 29949
_reflns_threshold_expression 'I > 2\s(I)'
_cod_data_source_file ja9b04533_si_010.cif
_cod_data_source_block mak01_165i
_cod_depositor_comments
;
The following automatic conversions were performed:

data item '_atom_sites_solution_primary' value 'direct methods' was
changed to 'direct'.

Automatic conversion script
Id: cif_fix_values 6909 2019-04-08 15:41:33Z antanas 
;
_cod_database_code 4128902
_shelx_shelxl_version_number 2018/3
_shelx_space_group_comment
;
The symmetry employed for this shelxl refinement is uniquely defined
by the following loop, which should always be used as a source of
symmetry information in preference to the above space-group names.
They are only intended as comments.
;
_shelx_estimated_absorpt_t_min 0.194
_shelx_estimated_absorpt_t_max 0.375

loop_
_space_group_symop_operation_xyz
'x, y, z'
'-x, -y, -z'

loop_
_atom_site_label
_atom_site_type_symbol
_atom_site_fract_x
_atom_site_fract_y
_atom_site_fract_z
_atom_site_U_iso_or_equiv
_atom_site_adp_type
_atom_site_occupancy
_atom_site_site_symmetry_order
_atom_site_calc_flag
_atom_site_refinement_flags_posn
_atom_site_refinement_flags_adp
_atom_site_refinement_flags_occupancy
_atom_site_disorder_assembly
_atom_site_disorder_group
W1 W 1.09228(6) 1.38086(5) 0.13633(5) 0.0383(2) Uani 0.8667 1 d . . P Q .
W2 W 1.11953(6) 1.22763(5) 0.20641(5) 0.0352(2) Uani 0.8667 1 d . . P Q .
W3 W 1.28116(6) 1.37227(5) 0.24413(5) 0.0376(2) Uani 0.8667 1 d . . P Q .
W4 W 1.07671(6) 1.53010(5) 0.22845(4) 0.0342(2) Uani 0.8667 1 d . . P Q .
W5 W 0.93105(6) 1.39723(5) 0.19412(4) 0.0325(2) Uani 0.8667 1 d . . P Q .
W6 W 0.96126(5) 1.24666(4) 0.26708(4) 0.0292(2) Uani 0.8667 1 d . . P Q .
W7 W 1.13378(5) 1.23812(4) 0.36347(4) 0.0294(2) Uani 0.8667 1 d . . P Q .
W8 W 1.29431(5) 1.38417(5) 0.40152(5) 0.0303(2) Uani 0.8667 1 d . . P . .
W9 W 1.26759(6) 1.52333(5) 0.33450(5) 0.0318(2) Uani 0.8667 1 d . . P . .
W10 W 1.01091(6) 1.60721(5) 0.36573(5) 0.0317(2) Uani 0.8667 1 d . . P . .
W11 W 0.85868(6) 1.46868(5) 0.32844(5) 0.0391(2) Uani 0.8667 1 d . . P . .
W12 W 0.88522(7) 1.32446(5) 0.39777(5) 0.0442(3) Uani 0.8667 1 d . . P A .
W13 W 1.06598(5) 1.31618(4) 0.49778(4) 0.0298(2) Uani 0.8667 1 d . . P . .
W14 W 1.21815(6) 1.45449(5) 0.53541(5) 0.0392(2) Uani 0.8667 1 d . . P . .
W15 W 1.19184(7) 1.59906(5) 0.46614(6) 0.0455(3) Uani 0.8667 1 d . . P . .
W16 W 0.30168(6) 0.94887(5) 0.27451(4) 0.0353(2) Uani 1 1 d . . . . .
W17 W 0.21640(5) 0.81462(5) 0.15408(5) 0.0364(2) Uani 1 1 d . . . . .
W18 W 0.25701(5) 0.97493(5) 0.12416(4) 0.0321(2) Uani 1 1 d . . . . .
W19 W 0.50822(7) 1.03972(5) 0.32006(5) 0.0467(3) Uani 1 1 d . . . . .
W20 W 0.45973(6) 0.85328(5) 0.32327(4) 0.0376(2) Uani 1 1 d . . . . .
W21 W 0.37700(6) 0.71728(4) 0.20836(4) 0.0352(2) Uani 1 1 d . . . . .
W22 W 0.33118(5) 0.74456(4) 0.04460(4) 0.0312(2) Uani 1 1 d . . . . .
W23 W 0.37405(5) 0.90492(4) 0.02185(4) 0.02563(18) Uani 1 1 d . . . . .
W24 W 0.46210(5) 1.06193(4) 0.14866(4) 0.03100(19) Uani 1 1 d . . . . .
W25 W 0.71003(6) 1.00890(6) 0.30718(6) 0.0504(3) Uani 1 1 d . . . . .
W26 W 0.65346(6) 0.82414(5) 0.30999(5) 0.0408(2) Uani 1 1 d . . . . .
W27 W 0.57918(6) 0.68634(4) 0.19459(4) 0.0379(2) Uani 1 1 d . . . . .
W28 W 0.53369(6) 0.71434(4) 0.03111(4) 0.0324(2) Uani 1 1 d . . . . .
W29 W 0.56906(5) 0.87547(4) 0.00887(4) 0.02699(18) Uani 1 1 d . . . . .
W30 W 0.65664(5) 1.03258(4) 0.13578(4) 0.0331(2) Uani 1 1 d . . . . .
W31 W 0.74063(6) 0.73532(5) 0.12055(5) 0.0408(2) Uani 1 1 d . . . . .
W32 W 0.81427(6) 0.87217(5) 0.24080(5) 0.0430(2) Uani 1 1 d . . . . .
W33 W 0.77395(5) 0.89664(5) 0.09030(5) 0.0380(2) Uani 1 1 d . . . . .
Mo1 Mo 1.09228(6) 1.38086(5) 0.13633(5) 0.0383(2) Uani 0.1333 1 d . . P Q .
Mo2 Mo 1.11953(6) 1.22763(5) 0.20641(5) 0.0352(2) Uani 0.1333 1 d . . P Q .
Mo3 Mo 1.28116(6) 1.37227(5) 0.24413(5) 0.0376(2) Uani 0.1333 1 d . . P Q .
Mo4 Mo 1.07671(6) 1.53010(5) 0.22845(4) 0.0342(2) Uani 0.1333 1 d . . P Q .
Mo5 Mo 0.93105(6) 1.39723(5) 0.19412(4) 0.0325(2) Uani 0.1333 1 d . . P Q .
Mo6 Mo 0.96126(5) 1.24666(4) 0.26708(4) 0.0292(2) Uani 0.1333 1 d . . P Q .
Mo7 Mo 1.13378(5) 1.23812(4) 0.36347(4) 0.0294(2) Uani 0.1333 1 d . . P Q .
Mo8 Mo 1.29431(5) 1.38417(5) 0.40152(5) 0.0303(2) Uani 0.1333 1 d . . P . .
Mo9 Mo 1.26759(6) 1.52333(5) 0.33450(5) 0.0318(2) Uani 0.1333 1 d . . P . .
Mo10 Mo 1.01091(6) 1.60721(5) 0.36573(5) 0.0317(2) Uani 0.1333 1 d . . P . .
Mo11 Mo 0.85868(6) 1.46868(5) 0.32844(5) 0.0391(2) Uani 0.1333 1 d . . P . .
Mo12 Mo 0.88522(7) 1.32446(5) 0.39777(5) 0.0442(3) Uani 0.1333 1 d . . P A .
Mo13 Mo 1.06598(5) 1.31618(4) 0.49778(4) 0.0298(2) Uani 0.1333 1 d . . P . .
Mo14 Mo 1.21815(6) 1.45449(5) 0.53541(5) 0.0392(2) Uani 0.1333 1 d . . P . .
Mo15 Mo 1.19184(7) 1.59906(5) 0.46614(6) 0.0455(3) Uani 0.1333 1 d . . P . .
Se1 Se 1.10266(15) 1.39549(13) 0.31375(13) 0.0260(6) Uani 0.75 1 d . . P A .
Se2' Se 1.0467(3) 1.4501(3) 0.4116(3) 0.0209(13) Uani 0.3 1 d . . P A 2
Se2 Se 1.0212(2) 1.48056(18) 0.46461(18) 0.0156(8) Uani 0.45 1 d . . P A 1
Se3 Se 0.60958(11) 0.85849(10) 0.16151(10) 0.0265(4) Uani 1 1 d . . . . .
Se4 Se 0.42503(11) 0.88613(9) 0.17393(9) 0.0243(4) Uani 1 1 d . . . . .
O1 O 1.0847(8) 1.2924(6) 0.1554(6) 0.026(3) Uani 1 1 d . . . . .
O2 O 1.1843(8) 1.5326(7) 0.2682(7) 0.033(3) Uani 1 1 d . . . . .
O3 O 0.3326(8) 0.9018(7) 0.1805(7) 0.029(3) Uani 1 1 d . . . . .
O4 O 0.4016(9) 0.8431(7) 0.0974(7) 0.032(3) Uani 1 1 d . . . . .
O5 O 0.5616(8) 1.0692(7) 0.1291(6) 0.027(3) Uani 1 1 d . . . . .
O6 O 0.8189(8) 1.2535(7) 0.3688(7) 0.036(4) Uani 1 1 d . . . . .
O7 O 0.9205(8) 1.4262(7) 0.2745(6) 0.030(3) Uani 1 1 d . . . . .
O8 O 0.6783(8) 0.8665(7) 0.0299(7) 0.031(3) Uani 1 1 d . . . . .
O9 O 0.4801(9) 0.6952(7) 0.2108(7) 0.037(4) Uani 1 1 d . . . . .
O10 O 1.2020(8) 1.4105(8) 0.3178(7) 0.036(4) Uani 1 1 d . . . . .
O11 O 0.3936(8) 1.0085(7) 0.2906(7) 0.034(3) Uani 1 1 d . . . . .
O12 O 0.4348(9) 0.8234(7) 0.2156(6) 0.030(3) Uani 1 1 d . . . . .
O13 O 0.5351(9) 0.6848(7) 0.1081(7) 0.037(4) Uani 1 1 d . . . . .
O14 O 0.4600(8) 0.8705(7) -0.0025(6) 0.029(3) Uani 1 1 d . . . . .
O15 O 0.4355(8) 0.9699(6) 0.0813(7) 0.027(3) Uani 1 1 d . . . . .
O16 O 1.0286(9) 1.3548(8) 0.5670(7) 0.036(4) Uani 1 1 d . . . . .
O17 O 0.3503(7) 1.0345(7) 0.1406(7) 0.030(3) Uani 1 1 d . . . . .
O18 O 0.5490(9) 0.7757(6) -0.0222(6) 0.029(3) Uani 1 1 d . . . . .
O19 O 0.7351(8) 0.9767(7) 0.1164(7) 0.032(3) Uani 1 1 d . . . . .
O20 O 1.2318(8) 1.4150(7) 0.4511(7) 0.034(3) Uani 1 1 d . . . . .
O21 O 0.3468(8) 0.9420(6) -0.0425(7) 0.028(3) Uani 1 1 d . . . . .
O22 O 0.5593(8) 0.8191(7) 0.0878(7) 0.030(3) Uani 1 1 d . . . . .
O23 O 0.4925(9) 1.0271(8) 0.2151(7) 0.036(3) Uani 1 1 d . . . . .
O24 O 1.1018(9) 1.3002(7) 0.4195(7) 0.033(3) Uani 1 1 d . . . . .
O25 O 0.5183(10) 0.6382(8) -0.0207(7) 0.041(4) Uani 1 1 d . . . . .
O26 O 0.4015(10) 0.7594(8) 0.2936(7) 0.043(4) Uani 1 1 d . . . . .
O27 O 0.3638(9) 0.7111(8) 0.1193(7) 0.038(4) Uani 1 1 d . . . . .
O28 O 1.3746(9) 1.3704(8) 0.4546(8) 0.043(4) Uani 1 1 d . . . . .
O29 O 0.3198(9) 0.8097(7) -0.0076(7) 0.035(3) Uani 1 1 d . . . . .
O30 O 0.5000(9) 0.9315(7) 0.3058(7) 0.035(3) Uani 1 1 d . . . . .
O31 O 0.4256(8) 1.0929(7) 0.0587(7) 0.029(3) Uani 1 1 d . . . . .
O32 O 0.2865(8) 0.9251(7) 0.0550(7) 0.030(3) Uani 1 1 d . . . . .
O33 O 0.2860(9) 0.7607(7) 0.1972(7) 0.039(4) Uani 1 1 d . . . . .
O34 O 0.7021(8) 0.8456(7) 0.1556(7) 0.034(3) Uani 1 1 d . . . . .
O35 O 0.6148(9) 1.0384(7) 0.3179(7) 0.038(4) Uani 1 1 d . . . . .
O36 O 1.2068(8) 1.5411(7) 0.3922(7) 0.034(3) Uani 1 1 d . . . . .
O37 O 0.6529(9) 1.0028(8) 0.2053(8) 0.040(4) Uani 1 1 d . . . . .
O38 O 0.9450(9) 1.3063(7) 0.3325(7) 0.034(3) Uani 1 1 d . . . . .
O39 O 0.8774(8) 1.1889(7) 0.2463(8) 0.039(4) Uani 1 1 d . . . . .
O40 O 0.3565(9) 0.8825(8) 0.3059(7) 0.039(4) Uani 1 1 d . . . . .
O41 O 0.9838(10) 1.3718(8) 0.1270(8) 0.048(4) Uani 1 1 d . . . . .
O42 O 0.2217(8) 0.8711(8) 0.2328(7) 0.037(4) Uani 1 1 d . . . . .
O43 O 0.4280(9) 0.7282(6) 0.0252(7) 0.030(3) Uani 1 1 d . . . . .
O44 O 0.9377(10) 1.3090(8) 0.2122(8) 0.049(4) Uani 1 1 d . . . . .
O45 O 0.2524(9) 0.7797(7) 0.0818(7) 0.037(4) Uani 1 1 d . . . . .
O46 O 1.2690(9) 1.6606(8) 0.4759(8) 0.042(4) Uani 1 1 d . . . . .
O47 O 0.1885(8) 0.8908(8) 0.1173(7) 0.037(4) Uani 1 1 d . . . . .
O48 O 1.2297(9) 1.2963(7) 0.3774(7) 0.039(4) Uani 1 1 d . . . . .
O49 O 0.2627(10) 0.9800(8) 0.3338(8) 0.043(4) Uani 1 1 d . . . . .
O50 O 1.0153(10) 1.2020(8) 0.2066(7) 0.044(4) Uani 1 1 d . . . . .
O51 O 1.3094(10) 1.4682(8) 0.2727(8) 0.044(4) Uani 1 1 d . . . . .
O52 O 1.0258(9) 1.2028(7) 0.3243(8) 0.038(4) Uani 1 1 d . . . . .
O53 O 1.3261(9) 1.4751(7) 0.3930(7) 0.037(4) Uani 1 1 d . . . . .
O54 O 0.2715(9) 0.6748(8) -0.0047(7) 0.040(4) Uani 1 1 d . . . . .
O55 O 1.3290(9) 1.3582(8) 0.3229(8) 0.044(4) Uani 1 1 d . . . . .
O56 O 0.7759(9) 0.9522(7) 0.2647(8) 0.039(4) Uani 1 1 d . . . . .
O57 O 0.6483(9) 0.7219(7) 0.0572(7) 0.037(4) Uani 1 1 d . . . . .
O58 O 0.7222(9) 1.1067(8) 0.1644(8) 0.045(4) Uani 1 1 d . . . . .
O59 O 0.7852(10) 0.6673(9) 0.0977(8) 0.051(4) Uani 1 1 d . . . . .
O60 O 0.5880(8) 0.9479(7) 0.0704(7) 0.028(3) Uani 1 1 d . . . . .
O61 O 0.4640(9) 1.1464(7) 0.1811(7) 0.039(4) Uani 1 1 d . . . . .
O62 O 0.7018(10) 0.8306(8) 0.3876(8) 0.046(4) Uani 1 1 d . . . . .
O63 O 0.5041(9) 1.1249(7) 0.3164(7) 0.040(4) Uani 1 1 d . . . . .
O64 O 0.6333(10) 0.7247(8) 0.2777(7) 0.042(4) Uani 1 1 d . . . . .
O65 O 0.6789(10) 0.7017(8) 0.1704(8) 0.045(4) Uani 1 1 d . . . . .
O66 O 1.1588(10) 1.1765(7) 0.4041(8) 0.043(4) Uani 1 1 d . . . . .
O67 O 1.0546(9) 1.5477(7) 0.3064(7) 0.035(3) Uani 1 1 d . . . . .
O68 O 1.0738(11) 1.6050(8) 0.2041(8) 0.046(4) Uani 1 1 d . . . . .
O69 O 0.8374(9) 1.3911(9) 0.1503(7) 0.044(4) Uani 1 1 d . . . . .
O70 O 0.5932(10) 0.7998(7) 0.2033(7) 0.038(4) Uani 1 1 d . . . . .
O71 O 1.2002(11) 1.3939(9) 0.1820(8) 0.049(4) Uani 1 1 d . . . . .
O72 O 0.9690(9) 1.4899(8) 0.1910(7) 0.039(4) Uani 1 1 d . . . . .
O73 O 0.8414(8) 0.9066(8) 0.1712(8) 0.044(4) Uani 1 1 d . . . . .
O74 O 0.7835(10) 0.8001(8) 0.0801(7) 0.045(4) Uani 1 1 d . . . . .
O75 O 0.1902(9) 1.0210(8) 0.0905(7) 0.041(4) Uani 1 1 d . . . . .
O76 O 1.0664(9) 1.4147(7) 0.2402(7) 0.035(4) Uani 1 1 d . . . . .
O77 O 0.3331(10) 0.6388(8) 0.2113(7) 0.046(4) Uani 1 1 d . . . . .
O78 O 0.5162(10) 1.0417(8) 0.3980(8) 0.047(4) Uani 1 1 d . . . . .
O79 O 1.2225(10) 1.2863(7) 0.2328(9) 0.053(5) Uani 1 1 d . . . . .
O80 O 0.4713(11) 0.8649(8) 0.4023(8) 0.050(4) Uani 1 1 d . . . . .
O81 O 0.7583(10) 1.0859(8) 0.3011(9) 0.052(5) Uani 1 1 d . . . . .
O82 O 0.5801(11) 0.6010(8) 0.1963(8) 0.051(5) Uani 1 1 d . . . . .
O83 O 1.0973(11) 1.4760(8) 0.1547(7) 0.048(4) Uani 1 1 d . . . . .
O84 O 0.8178(10) 0.7819(8) 0.1934(8) 0.046(4) Uani 1 1 d . . . . .
O85 O 0.6487(9) 0.9089(7) 0.2946(8) 0.043(4) Uani 1 1 d . . . . .
O86 O 0.5509(10) 0.8129(8) 0.3205(7) 0.041(4) Uani 1 1 d . . . . .
O87 O 1.1536(9) 1.1985(7) 0.2843(8) 0.041(4) Uani 1 1 d . . . . .
O88 O 0.2518(9) 0.9946(7) 0.2097(8) 0.042(4) Uani 1 1 d . . . . .
O89 O 1.0817(13) 1.2415(8) 0.5193(9) 0.062(6) Uani 1 1 d . . . . .
O90 O 1.0999(11) 1.3675(9) 0.0593(8) 0.054(5) Uani 1 1 d . . . . .
O91 O 0.8372(10) 0.9237(9) 0.0479(9) 0.049(4) Uani 1 1 d . . . . .
O92 O 1.0867(9) 1.3063(8) 0.2902(7) 0.041(4) Uani 1 1 d . . . . .
O93 O 1.3303(9) 1.5968(8) 0.3489(7) 0.042(4) Uani 1 1 d . . . . .
O94 O 0.1268(10) 0.7658(9) 0.1406(8) 0.049(4) Uani 1 1 d . . . . .
O95 O 0.7540(10) 1.0050(8) 0.3841(7) 0.048(4) Uani 1 1 d . . . . .
O96 O 1.3087(10) 1.4458(9) 0.5747(8) 0.051(5) Uani 1 1 d . . . . .
O97 O 0.7775(10) 1.4673(10) 0.2715(8) 0.055(5) Uani 1 1 d . . . . .
O98 O 0.7475(10) 0.8235(9) 0.2800(8) 0.045(4) Uani 1 1 d . . . . .
O99 O 1.1357(10) 1.1620(8) 0.1551(8) 0.052(5) Uani 1 1 d . . . . .
O100 O 0.9033(10) 0.8834(11) 0.2919(10) 0.065(6) Uani 1 1 d . . . . .
O101 O 1.0042(14) 1.6711(9) 0.3264(9) 0.066(6) Uani 1 1 d . . . . .
O102 O 0.8203(12) 1.5074(11) 0.3972(8) 0.068(6) Uani 1 1 d . . . . .
O103 O 1.3501(10) 1.3563(9) 0.2036(8) 0.053(5) Uani 1 1 d . . . . .
O104 O 0.8458(12) 1.3608(10) 0.4650(10) 0.069(5) Uani 1 1 d . U . . .
O105 O 1.1611(12) 1.3710(12) 0.5345(8) 0.083(8) Uani 1 1 d . . . . .
O106 O 0.9135(11) 1.5523(9) 0.3286(12) 0.081(8) Uani 1 1 d . . . . .
O107 O 0.9656(16) 1.2695(15) 0.4483(13) 0.028(6) Uiso 0.5 1 d . . P A 1
O108 O 0.8595(15) 1.3965(12) 0.3667(12) 0.020(5) Uiso 0.5 1 d . . P A 1
O109 O 1.1075(13) 1.6152(12) 0.4245(11) 0.016(5) Uiso 0.5 1 d . . P A 1
O110 O 1.2660(17) 1.5426(13) 0.5177(13) 0.028(6) Uiso 0.5 1 d . . P A 1
O111 O 1.1238(16) 1.4952(14) 0.4740(13) 0.029(6) Uiso 0.5 1 d . . P A 1
O112 O 1.0073(16) 1.3956(13) 0.4488(13) 0.028(6) Uiso 0.5 1 d . . P A 1
O113 O 0.9897(15) 1.5015(13) 0.3977(12) 0.023(6) Uiso 0.5 1 d . . P A 1
O114 O 0.9462(15) 1.4325(13) 0.4041(12) 0.024(6) Uiso 0.5 1 d . . P A 2
O115 O 1.0596(16) 1.5379(14) 0.4281(13) 0.029(6) Uiso 0.5 1 d . . P A 2
O116 O 1.0811(14) 1.4274(12) 0.4783(11) 0.020(5) Uiso 0.5 1 d . . P A 2
O117 O 0.9626(15) 1.3108(14) 0.4507(12) 0.023(6) Uiso 0.5 1 d . . P A 2
O118 O 0.8167(18) 1.3749(15) 0.3312(15) 0.038(7) Uiso 0.5 1 d . . P A 2
O119 O 1.1175(16) 1.6455(14) 0.4036(13) 0.026(6) Uiso 0.5 1 d . . P A 2
O120 O 1.2087(17) 1.5366(14) 0.5093(13) 0.031(6) Uiso 0.5 1 d . . P A 2
O121 O 0.464(2) 0.2573(18) 0.2724(17) 0.089(10) Uiso 0.7 1 d . . P B 2
O122 O 0.858(3) 0.604(2) 0.202(2) 0.090(12) Uiso 0.6 1 d . . P C 2
O123 O 0.523(2) 0.1689(19) 0.4779(18) 0.096(11) Uiso 0.7 1 d . . P D 2
O124 O 0.642(2) 1.195(2) 0.2719(19) 0.104(12) Uiso 0.7 1 d . . P E 2
O125 O 0.4034(19) 0.7720(16) 0.8735(15) 0.089(9) Uiso 0.8 1 d . . P . .
O126 O 0.1188(17) 0.9475(15) 0.7823(14) 0.082(8) Uiso 0.8 1 d . . P . .
O127 O 0.574(3) 0.478(2) 0.784(2) 0.093(13) Uiso 0.6 1 d . . P . .
O128 O 0.738(2) 1.282(2) 0.216(2) 0.088(12) Uiso 0.6 1 d . . P . .
O129 O 0.942(3) 0.921(3) 0.967(2) 0.092(15) Uiso 0.5 1 d . . P . .
O130 O 0.012(3) 0.990(2) 0.212(2) 0.074(12) Uiso 0.5 1 d . . P . .
O131 O 0.978(2) 0.746(2) 0.2160(19) 0.082(11) Uiso 0.6 1 d . . P . .
O132 O 0.066(3) 0.874(3) 0.245(3) 0.101(17) Uiso 0.5 1 d . . P . .
O133 O 0.397(2) 0.5659(19) 0.0580(18) 0.094(11) Uiso 0.7 1 d . . P . .
O134 O 0.080(3) 0.885(2) 0.624(2) 0.081(13) Uiso 0.5 1 d . . P . .
O135 O 0.270(3) 0.826(3) 0.555(3) 0.081(16) Uiso 0.4 1 d . . P . .
O136 O 0.126(5) 0.782(4) 0.469(4) 0.10(2) Uiso 0.35 1 d . . P . .
O137 O 0.6980(16) 0.7269(14) 0.4602(13) 0.073(7) Uiso 0.8 1 d . . P . .
O138 O 0.644(5) 0.970(4) 0.478(4) 0.09(2) Uiso 0.3 1 d . . P . .
O139 O 0.526(3) 0.463(3) 0.539(2) 0.088(14) Uiso 0.5 1 d . . P . .
O140 O 0.530(3) 0.695(3) 0.851(3) 0.077(16) Uiso 0.4 1 d . . P . .
O141 O 0.659(4) 0.423(3) 0.107(3) 0.059(16) Uiso 0.3 1 d . . P . .
O142 O 0.965(6) 0.673(5) 0.124(5) 0.09(3) Uiso 0.25 1 d . . P . .
O143 O 0.944(4) 0.774(3) 0.081(3) 0.089(18) Uiso 0.4 1 d . . P . .
N1 N 0.3300(14) 0.2063(10) 0.3111(11) 0.059(6) Uani 1 1 d D . . F 1
N2 N 0.5532(16) 0.6476(14) 0.4206(11) 0.074(8) Uani 1 1 d D . . G 1
N3 N 0.2438(14) 0.7751(10) 0.3270(12) 0.065(7) Uani 1 1 d D . . H 1
N4 N 0.6944(14) 0.7487(13) 0.9409(15) 0.080(9) Uani 1 1 d D . . I 1
N5 N 0.1454(15) 0.8401(12) 0.9694(12) 0.070(8) Uani 1 1 d D . . J 1
N6 N 0.852(3) 0.729(3) 0.335(2) 0.076(15) Uiso 0.5 1 d D . P K 2
N7 N 0.796(3) 0.678(2) 0.2829(19) 0.036(13) Uiso 0.5 1 d D U P L 1
N8 N 0.566(6) 0.275(5) 0.410(5) 0.09(3) Uiso 0.3 1 d D . P M 1
N9 N 0.189(6) 0.547(5) 0.139(5) 0.07(3) Uiso 0.2 1 d D . P N 1
N9' N 0.236(6) 0.565(5) 0.074(5) 0.07(3) Uiso 0.25 1 d . . P O 2
N10 N 0.875(6) 0.903(6) 0.440(4) 0.11(3) Uiso 0.3 1 d D U P P 1
C1 C 0.351(3) 0.190(2) 0.3753(15) 0.115(15) Uani 1 1 d D U . F 1
C2 C 0.314(2) 0.1460(15) 0.2594(14) 0.080(10) Uani 1 1 d D U . F 1
C3 C 0.532(3) 0.631(2) 0.3505(13) 0.103(13) Uani 1 1 d D U . G 1
C4 C 0.506(3) 0.701(2) 0.440(2) 0.117(15) Uani 1 1 d D U . G 1
C5 C 0.195(2) 0.7091(14) 0.2946(16) 0.082(10) Uani 1 1 d D U . H 1
C6 C 0.295(2) 0.768(2) 0.3888(16) 0.113(14) Uani 1 1 d D U . H 1
C7 C 0.705(2) 0.8003(17) 0.9009(16) 0.086(10) Uani 1 1 d D U . I 1
C8 C 0.743(4) 0.694(3) 0.949(4) 0.11(2) Uiso 0.6 1 d D . P I 1
C9 C 0.149(3) 0.789(2) 0.9140(19) 0.134(18) Uiso 1 1 d D . . J 1
C10 C 0.136(3) 0.8994(19) 0.937(2) 0.106(14) Uiso 1 1 d D . . J 1
C11 C 0.787(4) 0.694(4) 0.281(3) 0.07(3) Uiso 0.5 1 d D . P K 2
C12 C 0.918(3) 0.786(3) 0.361(3) 0.069(17) Uiso 0.5 1 d D . P K 2
C13 C 0.810(6) 0.630(4) 0.230(4) 0.12(3) Uiso 0.5 1 d D U P L 1
C14 C 0.755(4) 0.636(3) 0.320(3) 0.069(16) Uiso 0.5 1 d D U P L 1
C15 C 0.583(10) 0.216(6) 0.441(7) 0.12(5) Uiso 0.3 1 d D . P M 1
C16 C 0.492(8) 0.257(10) 0.359(7) 0.15(7) Uiso 0.3 1 d D . P M 1
C17 C 0.251(5) 0.513(4) 0.116(4) 0.09(3) Uiso 0.45 1 d D . P N 1
C18 C 0.178(4) 0.599(3) 0.098(3) 0.065(18) Uiso 0.45 1 d D . P N 1
C19 C 0.832(4) 0.892(3) 0.489(3) 0.025(14) Uiso 0.3 1 d D U P P 1
C20 C 0.959(5) 0.923(7) 0.441(7) 0.10(4) Uiso 0.3 1 d D U P P 1
Na1 Na 0.7483(14) 1.1896(12) 0.2611(11) 0.065(6) Uiso 0.5 1 d . . P Q 1

loop_
_atom_site_aniso_label
_atom_site_aniso_U_11
_atom_site_aniso_U_22
_atom_site_aniso_U_33
_atom_site_aniso_U_23
_atom_site_aniso_U_13
_atom_site_aniso_U_12
W1 0.0467(6) 0.0387(5) 0.0296(5) 0.0003(4) 0.0158(4) 0.0024(5)
W2 0.0358(5) 0.0278(5) 0.0394(6) -0.0066(4) 0.0147(4) 0.0010(4)
W3 0.0362(5) 0.0351(5) 0.0409(6) -0.0041(4) 0.0194(4) -0.0012(4)
W4 0.0449(6) 0.0319(5) 0.0298(5) 0.0079(4) 0.0162(4) 0.0051(4)
W5 0.0345(5) 0.0338(5) 0.0263(5) 0.0016(4) 0.0061(4) 0.0008(4)
W6 0.0268(5) 0.0244(4) 0.0344(5) -0.0038(4) 0.0112(4) 0.0000(4)
W7 0.0299(5) 0.0225(4) 0.0374(5) 0.0018(4) 0.0137(4) 0.0053(4)
W8 0.0244(5) 0.0285(5) 0.0376(5) 0.0003(4) 0.0117(4) 0.0021(4)
W9 0.0310(5) 0.0296(5) 0.0356(5) 0.0021(4) 0.0151(4) -0.0009(4)
W10 0.0321(5) 0.0326(5) 0.0334(5) 0.0115(4) 0.0097(4) 0.0055(4)
W11 0.0476(6) 0.0399(5) 0.0319(5) 0.0093(4) 0.0072(4) 0.0168(5)
W12 0.0533(7) 0.0271(5) 0.0518(7) -0.0059(4) 0.0299(5) -0.0113(5)
W13 0.0284(5) 0.0257(4) 0.0366(5) 0.0075(4) 0.0085(4) 0.0061(4)
W14 0.0433(6) 0.0409(5) 0.0375(6) 0.0100(4) 0.0097(5) 0.0206(5)
W15 0.0536(7) 0.0304(5) 0.0553(7) -0.0001(5) 0.0318(6) -0.0086(5)
W16 0.0367(5) 0.0359(5) 0.0360(5) 0.0072(4) 0.0140(4) 0.0058(4)
W17 0.0315(5) 0.0373(5) 0.0413(5) 0.0082(4) 0.0141(4) -0.0029(4)
W18 0.0242(4) 0.0357(5) 0.0386(5) 0.0091(4) 0.0097(4) 0.0061(4)
W19 0.0508(6) 0.0388(5) 0.0478(6) 0.0052(4) 0.0076(5) 0.0079(5)
W20 0.0478(6) 0.0325(5) 0.0330(5) 0.0093(4) 0.0085(4) 0.0062(4)
W21 0.0477(6) 0.0268(4) 0.0327(5) 0.0092(4) 0.0131(4) 0.0004(4)
W22 0.0357(5) 0.0249(4) 0.0312(5) 0.0048(3) 0.0083(4) -0.0027(4)
W23 0.0229(4) 0.0248(4) 0.0297(4) 0.0072(3) 0.0066(3) 0.0023(3)
W24 0.0297(5) 0.0282(4) 0.0353(5) 0.0064(4) 0.0079(4) 0.0045(3)
W25 0.0434(6) 0.0457(6) 0.0556(7) 0.0081(5) -0.0002(5) 0.0057(5)
W26 0.0472(6) 0.0376(5) 0.0379(5) 0.0131(4) 0.0037(4) 0.0128(4)
W27 0.0538(6) 0.0279(4) 0.0374(5) 0.0136(4) 0.0136(4) 0.0134(4)
W28 0.0419(5) 0.0235(4) 0.0343(5) 0.0073(3) 0.0122(4) 0.0074(4)
W29 0.0266(4) 0.0250(4) 0.0325(5) 0.0091(3) 0.0097(3) 0.0065(3)
W30 0.0258(4) 0.0319(4) 0.0406(5) 0.0091(4) 0.0050(4) 0.0029(4)
W31 0.0431(6) 0.0402(5) 0.0469(6) 0.0161(4) 0.0139(4) 0.0217(4)
W32 0.0320(5) 0.0472(6) 0.0494(6) 0.0138(5) 0.0007(4) 0.0157(4)
W33 0.0263(5) 0.0437(5) 0.0502(6) 0.0180(4) 0.0119(4) 0.0130(4)
Mo1 0.0467(6) 0.0387(5) 0.0296(5) 0.0003(4) 0.0158(4) 0.0024(5)
Mo2 0.0358(5) 0.0278(5) 0.0394(6) -0.0066(4) 0.0147(4) 0.0010(4)
Mo3 0.0362(5) 0.0351(5) 0.0409(6) -0.0041(4) 0.0194(4) -0.0012(4)
Mo4 0.0449(6) 0.0319(5) 0.0298(5) 0.0079(4) 0.0162(4) 0.0051(4)
Mo5 0.0345(5) 0.0338(5) 0.0263(5) 0.0016(4) 0.0061(4) 0.0008(4)
Mo6 0.0268(5) 0.0244(4) 0.0344(5) -0.0038(4) 0.0112(4) 0.0000(4)
Mo7 0.0299(5) 0.0225(4) 0.0374(5) 0.0018(4) 0.0137(4) 0.0053(4)
Mo8 0.0244(5) 0.0285(5) 0.0376(5) 0.0003(4) 0.0117(4) 0.0021(4)
Mo9 0.0310(5) 0.0296(5) 0.0356(5) 0.0021(4) 0.0151(4) -0.0009(4)
Mo10 0.0321(5) 0.0326(5) 0.0334(5) 0.0115(4) 0.0097(4) 0.0055(4)
Mo11 0.0476(6) 0.0399(5) 0.0319(5) 0.0093(4) 0.0072(4) 0.0168(5)
Mo12 0.0533(7) 0.0271(5) 0.0518(7) -0.0059(4) 0.0299(5) -0.0113(5)
Mo13 0.0284(5) 0.0257(4) 0.0366(5) 0.0075(4) 0.0085(4) 0.0061(4)
Mo14 0.0433(6) 0.0409(5) 0.0375(6) 0.0100(4) 0.0097(5) 0.0206(5)
Mo15 0.0536(7) 0.0304(5) 0.0553(7) -0.0001(5) 0.0318(6) -0.0086(5)
Se1 0.0219(13) 0.0221(12) 0.0320(15) 0.0044(11) 0.0044(11) -0.0010(10)
Se2' 0.014(3) 0.014(3) 0.034(4) 0.010(2) 0.002(2) -0.002(2)
Se2 0.0194(19) 0.0110(17) 0.019(2) 0.0047(14) 0.0089(15) 0.0022(14)
Se3 0.0242(10) 0.0238(9) 0.0337(11) 0.0091(8) 0.0068(8) 0.0077(8)
Se4 0.0240(10) 0.0207(9) 0.0287(10) 0.0060(8) 0.0067(8) 0.0029(8)
O1 0.030(7) 0.027(7) 0.013(6) -0.012(5) 0.005(5) -0.005(6)
O2 0.031(8) 0.040(8) 0.033(8) 0.013(7) 0.016(6) 0.000(7)
O3 0.026(7) 0.029(7) 0.038(8) 0.010(6) 0.012(6) 0.012(6)
O4 0.044(9) 0.021(7) 0.030(8) 0.002(6) 0.016(7) -0.004(6)
O5 0.022(7) 0.028(7) 0.028(8) 0.002(6) 0.007(6) -0.001(6)
O6 0.031(8) 0.018(7) 0.051(10) -0.002(6) 0.001(7) -0.001(6)
O7 0.036(8) 0.025(7) 0.030(8) -0.001(6) 0.018(6) 0.000(6)
O8 0.034(8) 0.035(8) 0.033(8) 0.014(6) 0.017(6) 0.015(6)
O9 0.052(10) 0.022(7) 0.038(9) 0.011(6) 0.011(7) 0.003(7)
O10 0.027(8) 0.045(9) 0.035(9) -0.001(7) 0.015(6) 0.000(7)
O11 0.033(8) 0.032(8) 0.044(9) 0.005(7) 0.023(7) 0.011(6)
O12 0.042(9) 0.022(7) 0.026(8) 0.009(6) 0.006(6) -0.006(6)
O13 0.048(10) 0.030(8) 0.039(9) 0.015(7) 0.015(7) 0.011(7)
O14 0.031(8) 0.025(7) 0.033(8) 0.012(6) 0.011(6) 0.001(6)
O15 0.028(7) 0.019(6) 0.040(8) 0.008(6) 0.016(6) 0.002(6)
O16 0.046(9) 0.040(9) 0.030(8) 0.013(7) 0.012(7) 0.021(7)
O17 0.015(7) 0.040(8) 0.040(9) 0.014(7) 0.012(6) 0.007(6)
O18 0.049(9) 0.015(6) 0.030(8) 0.011(5) 0.013(7) 0.017(6)
O19 0.020(7) 0.034(8) 0.046(9) 0.012(7) 0.010(6) 0.005(6)
O20 0.031(8) 0.031(8) 0.039(9) 0.002(6) 0.010(7) -0.001(6)
O21 0.022(7) 0.023(7) 0.043(9) 0.011(6) 0.011(6) 0.004(6)
O22 0.033(8) 0.025(7) 0.037(8) 0.009(6) 0.012(6) 0.008(6)
O23 0.032(8) 0.041(9) 0.039(9) 0.008(7) 0.014(7) 0.012(7)
O24 0.039(9) 0.025(7) 0.036(8) 0.009(6) 0.010(7) 0.001(6)
O25 0.059(11) 0.033(8) 0.036(9) 0.009(7) 0.019(8) 0.015(8)
O26 0.069(12) 0.039(9) 0.031(9) 0.018(7) 0.024(8) 0.015(8)
O27 0.047(10) 0.037(8) 0.034(9) 0.016(7) 0.014(7) 0.006(7)
O28 0.041(9) 0.043(9) 0.046(10) 0.013(8) 0.010(8) 0.009(7)
O29 0.036(8) 0.033(8) 0.030(8) 0.003(6) 0.001(6) -0.001(7)
O30 0.037(9) 0.030(8) 0.039(9) 0.005(7) 0.008(7) 0.009(7)
O31 0.027(8) 0.029(7) 0.039(8) 0.009(6) 0.015(6) 0.020(6)
O32 0.019(7) 0.033(8) 0.039(8) 0.010(6) 0.003(6) 0.006(6)
O33 0.039(9) 0.033(8) 0.049(10) 0.013(7) 0.020(7) -0.001(7)
O34 0.025(8) 0.042(8) 0.043(9) 0.017(7) 0.015(7) 0.018(7)
O35 0.047(10) 0.032(8) 0.032(9) 0.001(6) 0.010(7) 0.005(7)
O36 0.033(8) 0.034(8) 0.034(8) -0.004(6) 0.013(7) 0.002(6)
O37 0.030(8) 0.047(9) 0.048(10) 0.015(8) 0.008(7) 0.014(7)
O38 0.039(9) 0.026(7) 0.038(9) 0.004(6) 0.016(7) 0.000(6)
O39 0.027(8) 0.029(8) 0.056(10) -0.008(7) 0.015(7) -0.008(6)
O40 0.041(9) 0.044(9) 0.040(9) 0.018(7) 0.018(7) 0.005(7)
O41 0.056(11) 0.044(9) 0.043(10) -0.003(8) 0.022(8) 0.000(8)
O42 0.027(8) 0.048(9) 0.036(9) 0.010(7) 0.013(7) -0.004(7)
O43 0.042(9) 0.019(7) 0.032(8) 0.009(6) 0.011(7) 0.004(6)
O44 0.051(10) 0.039(9) 0.044(10) -0.010(8) 0.009(8) -0.021(8)
O45 0.035(9) 0.033(8) 0.040(9) 0.011(7) 0.005(7) -0.006(7)
O46 0.032(9) 0.044(9) 0.049(10) 0.009(8) 0.009(7) -0.002(7)
O47 0.030(8) 0.051(9) 0.031(8) 0.015(7) 0.005(6) 0.001(7)
O48 0.038(9) 0.029(8) 0.048(10) -0.002(7) 0.010(7) 0.004(7)
O49 0.048(10) 0.041(9) 0.048(10) 0.017(8) 0.020(8) 0.019(8)
O50 0.050(10) 0.039(9) 0.040(9) -0.013(7) 0.022(8) 0.006(7)
O51 0.053(10) 0.036(9) 0.048(10) 0.000(7) 0.032(8) 0.006(8)
O52 0.039(9) 0.020(7) 0.055(10) -0.005(7) 0.019(8) 0.005(6)
O53 0.036(9) 0.033(8) 0.043(9) 0.001(7) 0.018(7) 0.003(7)
O54 0.049(10) 0.039(9) 0.028(8) 0.002(7) 0.008(7) -0.006(7)
O55 0.027(8) 0.043(9) 0.063(11) -0.004(8) 0.024(8) 0.005(7)
O56 0.033(8) 0.034(8) 0.053(10) 0.008(7) 0.010(7) 0.014(7)
O57 0.038(9) 0.032(8) 0.046(9) 0.003(7) 0.018(7) 0.012(7)
O58 0.034(9) 0.032(8) 0.063(11) 0.019(8) -0.002(8) -0.011(7)
O59 0.050(11) 0.059(11) 0.054(11) 0.016(9) 0.021(9) 0.023(9)
O60 0.021(7) 0.025(7) 0.039(8) 0.011(6) 0.006(6) 0.007(6)
O61 0.050(10) 0.024(7) 0.036(9) -0.001(6) 0.003(7) 0.005(7)
O62 0.052(11) 0.043(9) 0.043(10) 0.016(8) -0.002(8) 0.018(8)
O63 0.049(10) 0.024(7) 0.041(9) -0.010(7) 0.009(7) 0.002(7)
O64 0.053(10) 0.038(9) 0.040(9) 0.012(7) 0.013(8) 0.016(8)
O65 0.052(10) 0.048(10) 0.043(10) 0.014(8) 0.012(8) 0.028(8)
O66 0.049(10) 0.026(8) 0.054(11) 0.005(7) 0.012(8) 0.003(7)
O67 0.035(8) 0.029(8) 0.041(9) 0.003(7) 0.012(7) 0.005(6)
O68 0.065(12) 0.038(9) 0.042(10) 0.020(7) 0.016(8) 0.014(8)
O69 0.040(9) 0.058(11) 0.033(9) 0.010(8) 0.001(7) 0.013(8)
O70 0.056(10) 0.028(8) 0.039(9) 0.015(7) 0.015(8) 0.024(7)
O71 0.065(12) 0.051(10) 0.044(10) 0.014(8) 0.037(9) 0.010(9)
O72 0.043(9) 0.038(9) 0.038(9) 0.009(7) 0.010(7) 0.005(7)
O73 0.021(8) 0.049(10) 0.064(11) 0.027(8) -0.003(7) 0.010(7)
O74 0.064(11) 0.042(9) 0.035(9) 0.019(7) 0.006(8) 0.033(8)
O75 0.028(8) 0.047(9) 0.045(10) 0.010(8) 0.003(7) 0.004(7)
O76 0.034(8) 0.037(8) 0.030(8) -0.004(6) 0.013(7) -0.005(7)
O77 0.061(11) 0.042(9) 0.036(9) 0.008(7) 0.021(8) -0.005(8)
O78 0.060(11) 0.032(8) 0.048(10) -0.001(7) 0.016(9) 0.008(8)
O79 0.062(11) 0.023(8) 0.090(14) 0.003(8) 0.061(11) 0.007(7)
O80 0.059(11) 0.036(9) 0.051(11) 0.006(8) 0.004(9) 0.005(8)
O81 0.040(10) 0.042(10) 0.062(12) 0.004(8) -0.005(8) -0.002(8)
O82 0.073(13) 0.027(8) 0.059(11) 0.011(8) 0.023(10) 0.013(8)
O83 0.061(12) 0.048(10) 0.032(9) 0.006(7) 0.011(8) -0.002(8)
O84 0.045(10) 0.049(10) 0.053(11) 0.015(8) 0.018(8) 0.020(8)
O85 0.042(9) 0.025(8) 0.055(11) 0.006(7) 0.003(8) -0.004(7)
O86 0.055(10) 0.033(8) 0.039(9) 0.010(7) 0.012(8) 0.012(7)
O87 0.029(8) 0.033(8) 0.058(11) -0.007(7) 0.017(7) 0.006(7)
O88 0.040(9) 0.028(8) 0.051(10) -0.009(7) 0.010(8) 0.000(7)
O89 0.111(17) 0.017(8) 0.075(13) 0.013(8) 0.051(12) 0.014(9)
O90 0.065(12) 0.057(11) 0.040(10) -0.006(8) 0.026(9) 0.012(9)
O91 0.042(10) 0.049(10) 0.071(12) 0.025(9) 0.026(9) 0.024(8)
O92 0.043(9) 0.044(9) 0.043(10) 0.008(7) 0.018(8) 0.020(8)
O93 0.047(10) 0.033(8) 0.042(9) -0.002(7) 0.016(8) -0.012(7)
O94 0.042(10) 0.051(10) 0.059(11) 0.012(9) 0.025(8) -0.009(8)
O95 0.060(11) 0.044(9) 0.032(9) 0.009(7) -0.006(8) 0.007(8)
O96 0.039(10) 0.068(12) 0.041(10) -0.004(9) 0.009(8) -0.001(8)
O97 0.037(10) 0.070(12) 0.051(11) -0.002(9) 0.009(8) 0.001(9)
O98 0.045(10) 0.056(10) 0.044(10) 0.021(8) 0.014(8) 0.027(8)
O99 0.051(11) 0.042(9) 0.056(11) -0.024(8) 0.024(9) 0.002(8)
O100 0.035(10) 0.083(14) 0.077(14) 0.017(11) 0.006(9) 0.020(10)
O101 0.117(18) 0.042(10) 0.060(13) 0.025(9) 0.049(12) 0.032(11)
O102 0.087(15) 0.100(16) 0.026(9) 0.008(9) 0.007(9) 0.072(13)
O103 0.045(10) 0.061(11) 0.053(11) -0.010(9) 0.032(9) -0.008(9)
O104 0.069(9) 0.069(9) 0.068(9) -0.014(7) 0.043(7) -0.012(7)
O105 0.064(13) 0.123(19) 0.035(10) -0.022(11) 0.020(9) -0.063(13)
O106 0.041(11) 0.042(10) 0.15(2) -0.038(12) 0.037(12) -0.009(8)
N1 0.069(16) 0.041(12) 0.074(17) 0.016(11) 0.028(13) 0.007(11)
N2 0.078(19) 0.083(19) 0.060(17) 0.018(14) 0.001(14) 0.038(15)
N3 0.057(15) 0.039(12) 0.086(19) 0.013(12) -0.008(13) 0.003(11)
N4 0.039(14) 0.065(16) 0.14(3) 0.038(17) 0.008(15) 0.026(12)
N5 0.073(18) 0.066(16) 0.066(17) -0.016(13) 0.035(14) -0.012(13)
C1 0.115(17) 0.118(17) 0.112(17) 0.018(10) 0.026(10) 0.025(10)
C2 0.083(13) 0.079(12) 0.074(13) 0.007(9) 0.013(9) 0.019(9)
C3 0.102(15) 0.107(15) 0.100(15) 0.020(10) 0.025(10) 0.014(10)
C4 0.115(17) 0.117(17) 0.120(17) 0.021(10) 0.025(10) 0.027(10)
C5 0.085(13) 0.079(13) 0.082(13) 0.019(9) 0.023(9) -0.003(9)
C6 0.113(17) 0.118(17) 0.109(17) 0.025(10) 0.031(10) 0.011(10)
C7 0.091(13) 0.092(13) 0.078(13) 0.010(9) 0.031(9) 0.018(9)

loop_
_atom_type_symbol
_atom_type_description
_atom_type_scat_dispersion_real
_atom_type_scat_dispersion_imag
_atom_type_scat_source
W W -0.8490 6.8722 'International Tables Vol C Tables 4.2.6.8 and 6.1.1.4'
Mo Mo -1.6832 0.6857 'International Tables Vol C Tables 4.2.6.8 and 6.1.1.4'
Se Se -0.0929 2.2259 'International Tables Vol C Tables 4.2.6.8 and 6.1.1.4'
O O 0.0106 0.0060 'International Tables Vol C Tables 4.2.6.8 and 6.1.1.4'
N N 0.0061 0.0033 'International Tables Vol C Tables 4.2.6.8 and 6.1.1.4'
C C 0.0033 0.0016 'International Tables Vol C Tables 4.2.6.8 and 6.1.1.4'
Na Na 0.0362 0.0249 'International Tables Vol C Tables 4.2.6.8 and 6.1.1.4'
H H 0.0000 0.0000 'International Tables Vol C Tables 4.2.6.8 and 6.1.1.4'

loop_
_geom_angle_atom_site_label_1
_geom_angle_atom_site_label_2
_geom_angle_atom_site_label_3
_geom_angle
_geom_angle_site_symmetry_1
_geom_angle_site_symmetry_3
O90 W1 O41 102.1(8) . .
O90 W1 O83 101.9(8) . .
O41 W1 O83 89.3(7) . .
O90 W1 O1 103.7(7) . .
O41 W1 O1 85.9(7) . .
O83 W1 O1 154.4(6) . .
O90 W1 O71 102.1(8) . .
O41 W1 O71 155.7(7) . .
O83 W1 O71 87.2(7) . .
O1 W1 O71 86.9(6) . .
O90 W1 O76 169.9(7) . .
O41 W1 O76 71.7(6) . .
O83 W1 O76 70.5(6) . .
O1 W1 O76 84.1(5) . .
O71 W1 O76 84.5(6) . .
O99 W2 O50 101.9(7) . .
O99 W2 O87 101.3(8) . .
O50 W2 O87 90.7(7) . .
O99 W2 O1 104.4(8) . .
O50 W2 O1 87.8(7) . .
O87 W2 O1 154.0(5) . .
O99 W2 O79 102.5(7) . .
O50 W2 O79 155.5(6) . .
O87 W2 O79 83.6(7) . .
O1 W2 O79 87.1(7) . .
O99 W2 O92 169.4(8) . .
O50 W2 O92 71.5(6) . .
O87 W2 O92 71.0(6) . .
O1 W2 O92 84.0(5) . .
O79 W2 O92 84.1(6) . .
O103 W3 O55 101.8(8) . .
O103 W3 O79 102.6(7) . .
O55 W3 O79 86.6(8) . .
O103 W3 O71 102.0(8) . .
O55 W3 O71 156.2(6) . .
O79 W3 O71 88.2(8) . .
O103 W3 O51 100.4(7) . .
O55 W3 O51 89.7(7) . .
O79 W3 O51 157.0(6) . .
O71 W3 O51 86.1(8) . .
O103 W3 O10 168.9(7) . .
O55 W3 O10 71.5(6) . .
O79 W3 O10 86.1(6) . .
O71 W3 O10 85.0(6) . .
O51 W3 O10 71.3(6) . .
O68 W4 O67 103.7(7) . .
O68 W4 O2 104.1(8) . .
O67 W4 O2 89.6(6) . .
O68 W4 O72 98.3(8) . .
O67 W4 O72 90.4(6) . .
O2 W4 O72 157.0(6) . .
O68 W4 O83 98.9(8) . .
O67 W4 O83 157.3(7) . .
O2 W4 O83 87.1(7) . .
O72 W4 O83 84.1(7) . .
O68 W4 O76 167.7(7) . .
O67 W4 O76 85.7(6) . .
O2 W4 O76 83.8(6) . .
O72 W4 O76 73.3(6) . .
O83 W4 O76 71.7(6) . .
O69 W5 O7 102.3(7) . .
O69 W5 O44 103.9(8) . .
O7 W5 O44 89.1(7) . .
O69 W5 O72 99.3(8) . .
O7 W5 O72 89.3(6) . .
O44 W5 O72 156.6(7) . .
O69 W5 O41 99.6(8) . .
O7 W5 O41 158.1(7) . .
O44 W5 O41 87.4(7) . .
O72 W5 O41 85.5(7) . .
O69 W5 O76 169.8(7) . .
O7 W5 O76 85.3(6) . .
O44 W5 O76 82.8(6) . .
O72 W5 O76 73.7(6) . .
O41 W5 O76 72.8(6) . .
O39 W6 O38 102.5(7) . .
O39 W6 O44 102.3(7) . .
O38 W6 O44 91.1(7) . .
O39 W6 O52 99.9(7) . .
O38 W6 O52 90.5(6) . .
O44 W6 O52 156.8(7) . .
O39 W6 O50 97.4(7) . .
O38 W6 O50 159.8(7) . .
O44 W6 O50 87.2(7) . .
O52 W6 O50 83.4(7) . .
O39 W6 O92 168.7(6) . .
O38 W6 O92 86.7(6) . .
O44 W6 O92 83.8(6) . .
O52 W6 O92 73.1(6) . .
O50 W6 O92 73.2(6) . .
O66 W7 O24 103.9(7) . .
O66 W7 O48 103.1(7) . .
O24 W7 O48 89.9(6) . .
O66 W7 O52 100.3(7) . .
O24 W7 O52 89.2(6) . .
O48 W7 O52 156.1(7) . .
O66 W7 O87 98.7(7) . .
O24 W7 O87 157.3(7) . .
O48 W7 O87 86.6(6) . .
O52 W7 O87 85.1(6) . .
O66 W7 O92 168.6(7) . .
O24 W7 O92 84.4(6) . .
O48 W7 O92 84.4(6) . .
O52 W7 O92 71.7(6) . .
O87 W7 O92 72.9(6) . .
O28 W8 O20 102.9(7) . .
O28 W8 O53 101.1(7) . .
O20 W8 O53 90.1(6) . .
O28 W8 O48 103.4(7) . .
O20 W8 O48 90.7(6) . .
O53 W8 O48 154.6(7) . .
O28 W8 O55 99.1(7) . .
O20 W8 O55 157.9(7) . .
O53 W8 O55 84.4(6) . .
O48 W8 O55 85.4(6) . .
O28 W8 O10 168.7(7) . .
O20 W8 O10 86.1(6) . .
O53 W8 O10 71.8(6) . .
O48 W8 O10 83.0(6) . .
O55 W8 O10 71.8(6) . .
O93 W9 O36 102.5(7) . .
O93 W9 O2 105.0(7) . .
O36 W9 O2 90.8(6) . .
O93 W9 O53 99.8(7) . .
O36 W9 O53 86.9(6) . .
O2 W9 O53 155.0(6) . .
O93 W9 O51 100.1(7) . .
O36 W9 O51 156.8(7) . .
O2 W9 O51 88.2(7) . .
O53 W9 O51 84.3(7) . .
O93 W9 O10 168.9(7) . .
O36 W9 O10 83.9(5) . .
O2 W9 O10 83.8(6) . .
O53 W9 O10 71.3(6) . .
O51 W9 O10 72.9(6) . .
O101 W10 O16 98.0(8) . 2_786
O101 W10 O106 101.0(12) . .
O16 W10 O106 90.2(8) 2_786 .
O101 W10 O109 113.6(11) . .
O16 W10 O109 86.8(8) 2_786 .
O106 W10 O109 145.3(11) . .
O101 W10 O119 88.3(12) . .
O16 W10 O119 95.5(9) 2_786 .
O106 W10 O119 168.3(10) . .
O101 W10 O67 96.6(8) . .
O16 W10 O67 165.4(6) 2_786 .
O106 W10 O67 86.9(7) . .
O109 W10 O67 87.4(8) . .
O119 W10 O67 85.0(9) . .
O101 W10 O115 161.5(11) . .
O16 W10 O115 85.5(8) 2_786 .
O106 W10 O115 97.0(11) . .
O119 W10 O115 73.3(11) . .
O67 W10 O115 80.7(8) . .
O101 W10 O113 163.6(10) . .
O16 W10 O113 87.1(8) 2_786 .
O106 W10 O113 63.2(10) . .
O109 W10 O113 82.2(10) . .
O67 W10 O113 78.9(7) . .
O97 W11 O108 115.3(11) . .
O97 W11 O106 100.6(10) . .
O108 W11 O106 143.9(11) . .
O97 W11 O102 97.3(8) . .
O108 W11 O102 82.8(10) . .
O106 W11 O102 90.7(10) . .
O97 W11 O7 97.1(7) . .
O108 W11 O7 89.3(9) . .
O106 W11 O7 88.5(7) . .
O102 W11 O7 165.5(7) . .
O97 W11 O118 86.8(12) . .
O106 W11 O118 170.9(11) . .
O102 W11 O118 93.6(12) . .
O7 W11 O118 85.3(10) . .
O97 W11 O114 159.5(9) . .
O106 W11 O114 99.8(10) . .
O102 W11 O114 83.8(8) . .
O7 W11 O114 82.1(8) . .
O118 W11 O114 72.7(11) . .
O97 W11 O113 162.0(9) . .
O108 W11 O113 82.5(10) . .
O106 W11 O113 61.7(10) . .
O102 W11 O113 87.0(9) . .
O7 W11 O113 79.9(7) . .
O117 W12 O6 112.1(11) . .
O6 W12 O108 114.3(10) . .
O117 W12 O104 87.5(11) . .
O6 W12 O104 99.2(8) . .
O108 W12 O104 85.3(11) . .
O117 W12 O38 88.4(10) . .
O6 W12 O38 94.5(7) . .
O108 W12 O38 88.0(9) . .
O104 W12 O38 166.3(7) . .
O6 W12 O107 91.8(9) . .
O108 W12 O107 153.2(11) . .
O104 W12 O107 96.9(11) . .
O38 W12 O107 83.8(9) . .
O117 W12 O118 158.5(12) . .
O6 W12 O118 88.5(10) . .
O104 W12 O118 95.0(11) . .
O38 W12 O118 84.1(9) . .
O117 W12 O114 89.4(11) . .
O6 W12 O114 157.8(8) . .
O104 W12 O114 86.5(9) . .
O38 W12 O114 80.4(8) . .
O118 W12 O114 69.5(10) . .
O6 W12 O112 159.8(8) . .
O108 W12 O112 84.9(11) . .
O104 W12 O112 87.9(9) . .
O38 W12 O112 79.6(8) . .
O107 W12 O112 68.6(10) . .
O89 W13 O105 102.4(12) . .
O89 W13 O117 110.9(11) . .
O105 W13 O117 146.6(12) . .
O89 W13 O16 98.3(8) . .
O105 W13 O16 88.0(8) . .
O117 W13 O16 85.5(9) . .
O89 W13 O107 86.6(12) . .
O105 W13 O107 169.7(11) . .
O16 W13 O107 95.7(10) . .
O89 W13 O24 97.2(7) . .
O105 W13 O24 87.7(7) . .
O117 W13 O24 89.9(9) . .
O16 W13 O24 164.5(6) . .
O107 W13 O24 86.2(9) . .
O89 W13 O112 160.9(10) . .
O105 W13 O112 96.5(11) . .
O16 W13 O112 84.9(8) . .
O107 W13 O112 74.3(11) . .
O24 W13 O112 80.8(8) . .
O89 W13 O116 164.3(10) . .
O105 W13 O116 62.2(11) . .
O117 W13 O116 84.6(10) . .
O16 W13 O116 85.1(7) . .
O24 W13 O116 79.8(7) . .
O96 W14 O120 115.8(11) . .
O96 W14 O105 101.8(10) . .
O120 W14 O105 142.4(12) . .
O96 W14 O102 99.4(8) . 2_786
O105 W14 O102 88.9(10) . 2_786
O96 W14 O20 95.1(7) . .
O120 W14 O20 89.0(10) . .
O105 W14 O20 87.4(7) . .
O102 W14 O20 165.4(7) 2_786 .
O96 W14 O110 87.7(10) . .
O105 W14 O110 167.9(10) . .
O102 W14 O110 97.0(11) 2_786 .
O20 W14 O110 84.1(9) . .
O96 W14 O111 159.8(10) . .
O105 W14 O111 97.5(11) . .
O102 W14 O111 86.8(9) 2_786 .
O20 W14 O111 79.6(8) . .
O110 W14 O111 72.4(11) . .
O96 W14 O116 161.4(9) . .
O120 W14 O116 82.4(11) . .
O105 W14 O116 60.1(10) . .
O102 W14 O116 85.2(8) 2_786 .
O20 W14 O116 80.7(7) . .
O109 W15 O46 114.4(10) . .
O46 W15 O120 115.4(11) . .
O109 W15 O104 82.9(11) . 2_786
O46 W15 O104 96.5(8) . 2_786
O120 W15 O104 83.5(12) . 2_786
O109 W15 O36 90.3(9) . .
O46 W15 O36 98.0(7) . .
O120 W15 O36 91.0(10) . .
O104 W15 O36 165.5(7) 2_786 .
O109 W15 O110 156.2(12) . .
O46 W15 O110 89.4(10) . .
O104 W15 O110 95.3(10) 2_786 .
O36 W15 O110 85.7(9) . .
O46 W15 O119 93.0(10) . .
O120 W15 O119 151.6(13) . .
O104 W15 O119 91.9(10) 2_786 .
O36 W15 O119 86.4(8) . .
O109 W15 O111 87.6(11) . .
O46 W15 O111 158.0(9) . .
O104 W15 O111 86.7(9) 2_786 .
O36 W15 O111 80.2(8) . .
O110 W15 O111 68.6(10) . .
O46 W15 O115 159.0(9) . .
O120 W15 O115 85.6(12) . .
O104 W15 O115 84.3(9) 2_786 .
O36 W15 O115 81.8(8) . .
O119 W15 O115 66.0(10) . .
O49 W16 O11 101.6(7) . .
O49 W16 O40 103.1(7) . .
O11 W16 O40 90.7(7) . .
O49 W16 O88 100.7(7) . .
O11 W16 O88 91.5(7) . .
O40 W16 O88 155.2(6) . .
O49 W16 O42 99.8(7) . .
O11 W16 O42 158.6(6) . .
O40 W16 O42 83.5(7) . .
O88 W16 O42 85.5(6) . .
O49 W16 O3 169.6(7) . .
O11 W16 O3 86.6(5) . .
O40 W16 O3 83.1(6) . .
O88 W16 O3 72.4(5) . .
O42 W16 O3 72.3(5) . .
O94 W17 O47 101.3(8) . .
O94 W17 O42 101.4(7) . .
O47 W17 O42 86.3(7) . .
O94 W17 O45 102.2(7) . .
O47 W17 O45 89.6(6) . .
O42 W17 O45 156.5(6) . .
O94 W17 O33 102.6(8) . .
O47 W17 O33 156.1(6) . .
O42 W17 O33 89.0(7) . .
O45 W17 O33 85.4(7) . .
O94 W17 O3 169.5(7) . .
O47 W17 O3 71.8(5) . .
O42 W17 O3 70.7(5) . .
O45 W17 O3 86.0(5) . .
O33 W17 O3 84.5(5) . .
O75 W18 O17 102.4(7) . .
O75 W18 O32 103.9(7) . .
O17 W18 O32 88.7(6) . .
O75 W18 O88 101.5(7) . .
O17 W18 O88 91.7(6) . .
O32 W18 O88 153.8(6) . .
O75 W18 O47 99.2(7) . .
O17 W18 O47 158.2(6) . .
O32 W18 O47 83.3(6) . .
O88 W18 O47 86.7(6) . .
O75 W18 O3 169.3(6) . .
O17 W18 O3 86.4(5) . .
O32 W18 O3 82.3(5) . .
O88 W18 O3 71.7(6) . .
O47 W18 O3 72.5(6) . .
O78 W19 O63 100.7(7) . .
O78 W19 O35 99.4(8) . .
O63 W19 O35 98.4(7) . .
O78 W19 O11 97.8(7) . .
O63 W19 O11 96.4(7) . .
O35 W19 O11 154.7(6) . .
O78 W19 O30 89.4(7) . .
O63 W19 O30 168.6(7) . .
O35 W19 O30 85.0(6) . .
O11 W19 O30 76.8(6) . .
O78 W19 O23 174.8(7) . .
O63 W19 O23 84.0(6) . .
O35 W19 O23 82.1(6) . .
O11 W19 O23 79.2(6) . .
O30 W19 O23 85.8(6) . .
O80 W20 O30 107.3(7) . .
O80 W20 O86 96.8(8) . .
O30 W20 O86 93.4(7) . .
O80 W20 O40 95.4(8) . .
O30 W20 O40 88.8(6) . .
O86 W20 O40 166.4(7) . .
O80 W20 O26 103.1(7) . .
O30 W20 O26 149.4(6) . .
O86 W20 O26 86.1(7) . .
O40 W20 O26 85.2(7) . .
O80 W20 O12 172.3(6) . .
O30 W20 O12 80.4(6) . .
O86 W20 O12 83.2(6) . .
O40 W20 O12 83.9(6) . .
O26 W20 O12 69.2(5) . .
O77 W21 O26 101.2(7) . .
O77 W21 O33 97.6(8) . .
O26 W21 O33 87.7(7) . .
O77 W21 O9 97.8(7) . .
O26 W21 O9 94.2(7) . .
O33 W21 O9 163.8(6) . .
O77 W21 O27 101.1(7) . .
O26 W21 O27 157.3(6) . .
O33 W21 O27 85.1(7) . .
O9 W21 O27 87.0(7) . .
O77 W21 O12 173.7(6) . .
O26 W21 O12 72.6(6) . .
O33 W21 O12 81.6(6) . .
O9 W21 O12 83.6(6) . .
O27 W21 O12 85.1(6) . .
O54 W22 O29 100.2(7) . .
O54 W22 O27 102.5(7) . .
O29 W22 O27 157.1(6) . .
O54 W22 O43 98.7(7) . .
O29 W22 O43 91.2(6) . .
O27 W22 O43 88.2(6) . .
O54 W22 O45 96.8(7) . .
O29 W22 O45 88.5(6) . .
O27 W22 O45 86.0(7) . .
O43 W22 O45 164.3(6) . .
O54 W22 O4 171.5(7) . .
O29 W22 O4 71.4(6) . .
O27 W22 O4 85.8(6) . .
O43 W22 O4 82.8(5) . .
O45 W22 O4 82.3(6) . .
O21 W23 O15 106.1(6) . .
O21 W23 O14 95.4(6) . .
O15 W23 O14 92.5(6) . .
O21 W23 O32 94.6(6) . .
O15 W23 O32 89.6(6) . .
O14 W23 O32 168.7(6) . .
O21 W23 O29 103.1(6) . .
O15 W23 O29 150.8(6) . .
O14 W23 O29 85.0(6) . .
O32 W23 O29 87.7(6) . .
O21 W23 O4 172.2(5) . .
O15 W23 O4 81.7(6) . .
O14 W23 O4 83.1(6) . .
O32 W23 O4 86.2(6) . .
O29 W23 O4 69.2(5) . .
O61 W24 O23 101.7(7) . .
O61 W24 O5 98.9(7) . .
O23 W24 O5 94.8(6) . .
O61 W24 O17 95.8(7) . .
O23 W24 O17 94.9(6) . .
O5 W24 O17 160.4(6) . .
O61 W24 O15 159.6(6) . .
O23 W24 O15 97.9(6) . .
O5 W24 O15 85.0(5) . .
O17 W24 O15 76.8(5) . .
O61 W24 O31 85.6(6) . .
O23 W24 O31 172.6(6) . .
O5 W24 O31 82.8(5) . .
O17 W24 O31 85.4(6) . .
O15 W24 O31 75.0(5) . .
O81 W25 O95 100.2(8) . .
O81 W25 O35 98.2(7) . .
O95 W25 O35 100.2(8) . .
O81 W25 O56 95.2(8) . .
O95 W25 O56 98.2(8) . .
O35 W25 O56 154.9(6) . .
O81 W25 O85 168.3(8) . .
O95 W25 O85 90.2(7) . .
O35 W25 O85 85.3(6) . .
O56 W25 O85 77.7(6) . .
O81 W25 O37 84.4(7) . .
O95 W25 O37 174.3(7) . .
O35 W25 O37 82.4(6) . .
O56 W25 O37 78.0(6) . .
O85 W25 O37 85.0(6) . .
O62 W26 O85 108.0(7) . .
O62 W26 O86 97.7(8) . .
O85 W26 O86 93.2(7) . .
O62 W26 O98 94.1(8) . .
O85 W26 O98 89.1(7) . .
O86 W26 O98 166.6(7) . .
O62 W26 O64 103.2(7) . .
O85 W26 O64 148.6(7) . .
O86 W26 O64 85.2(7) . .
O98 W26 O64 86.0(7) . .
O62 W26 O70 171.8(6) . .
O85 W26 O70 79.7(6) . .
O86 W26 O70 84.6(6) . .
O98 W26 O70 82.9(6) . .
O64 W26 O70 69.0(6) . .
O82 W27 O64 100.2(8) . .
O82 W27 O9 99.5(7) . .
O64 W27 O9 93.4(7) . .
O82 W27 O13 102.0(7) . .
O64 W27 O13 156.9(6) . .
O9 W27 O13 89.1(7) . .
O82 W27 O65 96.1(8) . .
O64 W27 O65 88.0(7) . .
O9 W27 O65 163.9(6) . .
O13 W27 O65 83.5(7) . .
O82 W27 O70 171.9(8) . .
O64 W27 O70 72.6(6) . .
O9 W27 O70 84.8(6) . .
O13 W27 O70 84.8(6) . .
O65 W27 O70 80.3(6) . .
O25 W28 O18 100.2(6) . .
O25 W28 O13 101.9(7) . .
O18 W28 O13 157.2(6) . .
O25 W28 O43 99.2(7) . .
O18 W28 O43 92.7(6) . .
O13 W28 O43 89.1(6) . .
O25 W28 O57 96.8(7) . .
O18 W28 O57 87.2(6) . .
O13 W28 O57 84.9(7) . .
O43 W28 O57 163.7(6) . .
O25 W28 O22 172.0(6) . .
O18 W28 O22 72.0(5) . .
O13 W28 O22 85.8(6) . .
O43 W28 O22 83.2(5) . .
O57 W28 O22 81.3(5) . .
O31 W29 O60 106.0(6) 2_675 .
O31 W29 O14 96.3(6) 2_675 .
O60 W29 O14 92.7(6) . .
O31 W29 O8 93.9(6) 2_675 .
O60 W29 O8 89.2(6) . .
O14 W29 O8 168.6(6) . .
O31 W29 O18 102.3(6) 2_675 .
O60 W29 O18 151.7(6) . .
O14 W29 O18 86.3(6) . .
O8 W29 O18 86.7(6) . .
O31 W29 O22 171.6(5) 2_675 .
O60 W29 O22 82.4(6) . .
O14 W29 O22 83.5(5) . .
O8 W29 O22 85.6(5) . .
O18 W29 O22 69.3(5) . .
O58 W30 O37 101.2(8) . .
O58 W30 O5 99.6(7) . .
O37 W30 O5 95.0(6) . .
O58 W30 O19 94.8(7) . .
O37 W30 O19 94.1(7) . .
O5 W30 O19 161.1(6) . .
O58 W30 O60 159.0(7) . .
O37 W30 O60 98.8(6) . .
O5 W30 O60 85.0(5) . .
O19 W30 O60 77.3(5) . .
O58 W30 O21 85.6(7) . 2_675
O37 W30 O21 173.1(6) . 2_675
O5 W30 O21 84.9(5) . 2_675
O19 W30 O21 84.1(6) . 2_675
O60 W30 O21 74.3(5) . 2_675
O59 W31 O65 103.2(8) . .
O59 W31 O57 102.4(7) . .
O65 W31 O57 86.5(7) . .
O59 W31 O74 100.3(8) . .
O65 W31 O74 156.5(7) . .
O57 W31 O74 88.5(7) . .
O59 W31 O84 100.7(8) . .
O65 W31 O84 90.9(7) . .
O57 W31 O84 156.8(6) . .
O74 W31 O84 84.7(7) . .
O59 W31 O34 168.8(7) . .
O65 W31 O34 85.4(6) . .
O57 W31 O34 85.2(5) . .
O74 W31 O34 71.3(6) . .
O84 W31 O34 71.6(6) . .
O100 W32 O56 102.5(8) . .
O100 W32 O98 103.7(9) . .
O56 W32 O98 90.8(7) . .
O100 W32 O73 101.1(8) . .
O56 W32 O73 90.3(7) . .
O98 W32 O73 154.3(7) . .
O100 W32 O84 98.5(9) . .
O56 W32 O84 159.0(7) . .
O98 W32 O84 84.5(7) . .
O73 W32 O84 85.5(7) . .
O100 W32 O34 169.0(8) . .
O56 W32 O34 86.5(6) . .
O98 W32 O34 82.2(6) . .
O73 W32 O34 72.3(6) . .
O84 W32 O34 72.6(6) . .
O91 W33 O19 102.4(7) . .
O91 W33 O8 104.0(8) . .
O19 W33 O8 88.9(6) . .
O91 W33 O73 101.8(8) . .
O19 W33 O73 90.1(7) . .
O8 W33 O73 153.8(6) . .
O91 W33 O74 100.5(8) . .
O19 W33 O74 157.1(7) . .
O8 W33 O74 84.0(6) . .
O73 W33 O74 86.8(7) . .
O91 W33 O34 169.7(6) . .
O19 W33 O34 86.0(6) . .
O8 W33 O34 81.9(6) . .
O73 W33 O34 71.9(6) . .
O74 W33 O34 71.4(6) . .
O10 Se1 O76 99.4(7) . .
O10 Se1 O92 99.1(7) . .
O76 Se1 O92 97.0(7) . .
O10 Se1 Se2' 119.7(5) . .
O76 Se1 Se2' 118.9(5) . .
O92 Se1 Se2' 118.2(5) . .
O116 Se2' O115 105.2(13) . .
O116 Se2' O114 101.4(13) . .
O115 Se2' O114 100.1(13) . .
O116 Se2' Se1 116.0(9) . .
O115 Se2' Se1 114.9(10) . .
O114 Se2' Se1 117.0(9) . .
O113 Se2 O112 104.1(13) . .
O113 Se2 O111 102.0(13) . .
O112 Se2 O111 98.9(13) . .
O113 Se2 Se2 117.9(9) . 2_786
O112 Se2 Se2 113.7(10) . 2_786
O111 Se2 Se2 117.7(9) . 2_786
O70 Se3 O22 101.9(7) . .
O70 Se3 O34 98.5(7) . .
O22 Se3 O34 98.8(7) . .
O12 Se4 O4 103.3(7) . .
O12 Se4 O3 99.1(7) . .
O4 Se4 O3 99.1(7) . .
W1 O1 W2 151.6(7) . .
W9 O2 W4 154.1(8) . .
Se4 O3 W16 124.7(7) . .
Se4 O3 W18 125.1(7) . .
W16 O3 W18 91.1(4) . .
Se4 O3 W17 124.7(7) . .
W16 O3 W17 91.1(5) . .
W18 O3 W17 89.6(5) . .
Se4 O4 W22 136.0(7) . .
Se4 O4 W23 117.2(7) . .
W22 O4 W23 98.0(6) . .
W30 O5 W24 145.1(8) . .
W12 O6 Na1 135.5(10) . .
W5 O7 W11 147.9(9) . .
W33 O8 W29 144.4(8) . .
W27 O9 W21 164.1(9) . .
Se1 O10 W8 120.8(8) . .
Se1 O10 W9 120.5(8) . .
W8 O10 W9 91.9(5) . .
Se1 O10 W3 132.3(7) . .
W8 O10 W3 90.3(5) . .
W9 O10 W3 90.3(5) . .
W16 O11 W19 156.6(9) . .
Se4 O12 W21 137.4(8) . .
Se4 O12 W20 117.7(7) . .
W21 O12 W20 96.4(5) . .
W28 O13 W27 152.9(9) . .
W29 O14 W23 149.0(8) . .
W23 O15 W24 155.5(8) . .
W10 O16 W13 178.5(9) 2_786 .
W18 O17 W24 157.0(8) . .
W28 O18 W29 121.3(7) . .
W33 O19 W30 156.6(8) . .
W8 O20 W14 149.9(9) . .
W23 O21 W30 159.0(8) . 2_675
Se3 O22 W28 137.3(8) . .
Se3 O22 W29 116.9(7) . .
W28 O22 W29 97.3(5) . .
W24 O23 W19 146.2(8) . .
W7 O24 W13 146.1(8) . .
W21 O26 W20 121.7(8) . .
W22 O27 W21 151.5(9) . .
W22 O29 W23 121.4(7) . .
W20 O30 W19 147.7(8) . .
W29 O31 W24 160.3(8) 2_675 .
W18 O32 W23 143.7(8) . .
W21 O33 W17 152.2(9) . .
Se3 O34 W32 124.3(8) . .
Se3 O34 W33 125.3(7) . .
W32 O34 W33 90.5(5) . .
Se3 O34 W31 125.2(8) . .
W32 O34 W31 90.8(5) . .
W33 O34 W31 89.9(5) . .
W25 O35 W19 162.8(9) . .
W9 O36 W15 148.5(8) . .
W30 O37 W25 146.8(9) . .
W6 O38 W12 147.8(8) . .
W6 O39 Na1 135.1(9) . .
W16 O40 W20 143.4(8) . .
W1 O41 W5 125.4(9) . .
W17 O42 W16 125.9(7) . .
W28 O43 W22 163.6(8) . .
W5 O44 W6 153.5(9) . .
W22 O45 W17 150.9(9) . .
W17 O47 W18 126.0(8) . .
W7 O48 W8 153.0(9) . .
W2 O50 W6 124.6(8) . .
W3 O51 W9 125.4(8) . .
W6 O52 W7 122.9(8) . .
W8 O53 W9 124.9(8) . .
W3 O55 W8 126.2(8) . .
W32 O56 W25 154.7(9) . .
W31 O57 W28 150.3(9) . .
W30 O58 Na1 132.3(11) . .
W29 O60 W30 156.2(8) . .
W27 O64 W26 122.5(8) . .
W31 O65 W27 152.1(9) . .
W4 O67 W10 147.9(9) . .
Se3 O70 W27 139.6(8) . .
Se3 O70 W26 117.5(8) . .
W27 O70 W26 95.7(5) . .
W3 O71 W1 150.7(9) . .
W5 O72 W4 121.6(8) . .
W33 O73 W32 125.3(8) . .
W31 O74 W33 127.3(9) . .
Se1 O76 W5 121.2(7) . .
Se1 O76 W4 119.1(7) . .
W5 O76 W4 91.1(6) . .
Se1 O76 W1 133.8(8) . .
W5 O76 W1 90.0(5) . .
W4 O76 W1 90.5(5) . .
W3 O79 W2 149.1(11) . .
W25 O81 Na1 146.6(11) . .
W1 O83 W4 127.2(9) . .
W31 O84 W32 125.0(8) . .
W26 O85 W25 146.3(9) . .
W26 O86 W20 146.6(9) . .
W2 O87 W7 125.5(8) . .
W18 O88 W16 124.7(8) . .
Se1 O92 W6 120.2(7) . .
Se1 O92 W7 119.3(8) . .
W6 O92 W7 91.9(6) . .
Se1 O92 W2 133.9(8) . .
W6 O92 W2 90.6(5) . .
W7 O92 W2 90.2(5) . .
W32 O98 W26 144.2(9) . .
W14 O102 W11 179.7(11) 2_786 .
W12 O104 W15 177.9(12) . 2_786
W13 O105 W14 142.6(16) . .
W11 O106 W10 141.0(15) . .
W13 O107 W12 119.8(14) . .
W12 O108 W11 163.9(16) . .
W15 O109 W10 163.4(14) . .
W14 O110 W15 118.0(14) . .
Se2 O111 W14 129.9(15) . .
Se2 O111 W15 123.2(14) . .
W14 O111 W15 100.7(11) . .
Se2 O112 W13 132.6(15) . .
Se2 O112 W12 125.5(14) . .
W13 O112 W12 97.1(10) . .
Se2 O113 W10 129.9(13) . .
Se2 O113 W11 127.1(14) . .
W10 O113 W11 94.1(9) . .
Se2' O114 W12 121.8(13) . .
Se2' O114 W11 121.3(13) . .
W12 O114 W11 100.5(10) . .
Se2' O115 W10 127.3(14) . .
Se2' O115 W15 118.6(14) . .
W10 O115 W15 98.1(10) . .
Se2' O116 W13 125.5(13) . .
Se2' O116 W14 123.7(13) . .
W13 O116 W14 94.6(9) . .
W12 O117 W13 161.1(17) . .
W11 O118 W12 117.2(15) . .
W10 O119 W15 122.5(15) . .
W15 O120 W14 164.9(17) . .
C2 N1 C1 115(3) . .
C3 N2 C4 107(3) . .
C5 N3 C6 111(3) . .
C8 N4 C7 124(4) . .
C9 N5 C10 97(3) . .
C11 N6 C12 148(6) . .
C13 N7 C14 107(6) . .
C15 N8 C16 111(10) . .
C18 N9 C17 101(6) . .
C20 N10 C19 134(10) . .
O128 Na1 O39 90.0(14) . .
O128 Na1 O81 175.7(16) . .
O39 Na1 O81 88.9(10) . .
O128 Na1 O58 96.6(14) . .
O39 Na1 O58 79.7(9) . .
O81 Na1 O58 79.1(9) . .
O128 Na1 O6 96.0(14) . .
O39 Na1 O6 83.3(9) . .
O81 Na1 O6 88.0(9) . .
O58 Na1 O6 158.8(12) . .

loop_
_geom_bond_atom_site_label_1
_geom_bond_atom_site_label_2
_geom_bond_distance
_geom_bond_site_symmetry_2
W1 O90 1.737(16) .
W1 O41 1.879(18) .
W1 O83 1.886(17) .
W1 O1 1.896(14) .
W1 O71 1.933(19) .
W1 O76 2.467(14) .
W2 O99 1.700(14) .
W2 O50 1.869(16) .
W2 O87 1.918(18) .
W2 O1 1.930(15) .
W2 O79 1.985(17) .
W2 O92 2.469(15) .
W3 O103 1.704(15) .
W3 O55 1.857(18) .
W3 O79 1.874(15) .
W3 O71 1.909(19) .
W3 O51 1.914(15) .
W3 O10 2.476(14) .
W4 O68 1.688(15) .
W4 O67 1.856(15) .
W4 O2 1.915(15) .
W4 O72 1.943(16) .
W4 O83 1.954(16) .
W4 O76 2.376(15) .
W5 O69 1.717(16) .
W5 O7 1.853(13) .
W5 O44 1.896(18) .
W5 O72 1.935(15) .
W5 O41 1.967(16) .
W5 O76 2.365(15) .
W6 O39 1.716(13) .
W6 O38 1.835(14) .
W6 O44 1.908(19) .
W6 O52 1.914(17) .
W6 O50 1.982(14) .
W6 O92 2.325(17) .
W7 O66 1.693(16) .
W7 O24 1.850(14) .
W7 O48 1.897(15) .
W7 O52 1.931(15) .
W7 O87 1.942(15) .
W7 O92 2.373(16) .
W8 O28 1.722(16) .
W8 O20 1.821(14) .
W8 O53 1.911(15) .
W8 O48 1.934(15) .
W8 O55 1.998(16) .
W8 O10 2.373(16) .
W9 O93 1.696(14) .
W9 O36 1.872(14) .
W9 O2 1.899(15) .
W9 O53 1.939(16) .
W9 O51 1.957(14) .
W9 O10 2.376(15) .
W10 O101 1.671(17) .
W10 O16 1.884(14) 2_786
W10 O106 1.892(18) .
W10 O109 1.89(2) .
W10 O119 1.92(3) .
W10 O67 1.986(14) .
W10 O115 2.23(3) .
W10 O113 2.37(3) .
W11 O97 1.696(18) .
W11 O108 1.80(2) .
W11 O106 1.86(2) .
W11 O102 1.904(17) .
W11 O7 1.963(13) .
W11 O118 1.97(3) .
W11 O114 2.30(3) .
W11 O113 2.45(3) .
W12 O117 1.68(3) .
W12 O6 1.693(13) .
W12 O108 1.77(2) .
W12 O104 1.872(17) .
W12 O38 1.994(14) .
W12 O107 2.14(3) .
W12 O118 2.16(3) .
W12 O114 2.30(3) .
W12 O112 2.41(3) .
W13 O89 1.685(16) .
W13 O105 1.859(17) .
W13 O117 1.89(3) .
W13 O16 1.902(14) .
W13 O107 1.93(3) .
W13 O24 1.980(15) .
W13 O112 2.30(3) .
W13 O116 2.35(2) .
W14 O96 1.697(18) .
W14 O120 1.85(3) .
W14 O105 1.87(2) .
W14 O102 1.876(17) 2_786
W14 O20 2.000(15) .
W14 O110 2.02(3) .
W14 O111 2.24(3) .
W14 O116 2.45(2) .
W15 O109 1.67(2) .
W15 O46 1.699(15) .
W15 O120 1.72(3) .
W15 O104 1.908(17) 2_786
W15 O36 1.951(13) .
W15 O110 2.11(3) .
W15 O119 2.11(3) .
W15 O111 2.36(3) .
W15 O115 2.44(3) .
W16 O49 1.691(16) .
W16 O11 1.851(15) .
W16 O40 1.874(16) .
W16 O88 1.942(17) .
W16 O42 1.956(15) .
W16 O3 2.366(14) .
W17 O94 1.719(16) .
W17 O47 1.915(16) .
W17 O42 1.915(15) .
W17 O45 1.923(16) .
W17 O33 1.934(16) .
W17 O3 2.462(14) .
W18 O75 1.704(16) .
W18 O17 1.868(13) .
W18 O32 1.908(14) .
W18 O88 1.913(16) .
W18 O47 1.943(15) .
W18 O3 2.416(14) .
W19 O78 1.708(17) .
W19 O63 1.741(15) .
W19 O35 1.909(16) .
W19 O11 1.997(15) .
W19 O30 2.139(14) .
W19 O23 2.269(15) .
W20 O80 1.706(18) .
W20 O30 1.798(15) .
W20 O86 1.899(16) .
W20 O40 1.964(16) .
W20 O26 1.994(16) .
W20 O12 2.314(14) .
W21 O77 1.706(16) .
W21 O26 1.892(15) .
W21 O33 1.909(16) .
W21 O9 1.922(16) .
W21 O27 1.934(15) .
W21 O12 2.238(13) .
W22 O54 1.730(14) .
W22 O29 1.889(15) .
W22 O27 1.895(15) .
W22 O43 1.914(15) .
W22 O45 1.921(16) .
W22 O4 2.232(13) .
W23 O21 1.723(14) .
W23 O15 1.782(13) .
W23 O14 1.893(14) .
W23 O32 1.919(14) .
W23 O29 1.994(14) .
W23 O4 2.253(15) .
W24 O61 1.736(14) .
W24 O23 1.745(16) .
W24 O5 1.908(13) .
W24 O17 1.966(13) .
W24 O15 2.133(13) .
W24 O31 2.181(14) .
W25 O81 1.732(17) .
W25 O95 1.741(16) .
W25 O35 1.904(16) .
W25 O56 2.002(15) .
W25 O85 2.134(14) .
W25 O37 2.257(16) .
W26 O62 1.735(16) .
W26 O85 1.803(15) .
W26 O86 1.882(17) .
W26 O98 1.933(16) .
W26 O64 1.986(15) .
W26 O70 2.338(15) .
W27 O82 1.729(15) .
W27 O64 1.891(16) .
W27 O9 1.896(16) .
W27 O13 1.913(15) .
W27 O65 1.971(17) .
W27 O70 2.248(14) .
W28 O25 1.726(15) .
W28 O18 1.886(13) .
W28 O13 1.903(15) .
W28 O43 1.908(15) .
W28 O57 1.974(15) .
W28 O22 2.229(13) .
W29 O31 1.746(14) 2_675
W29 O60 1.786(13) .
W29 O14 1.888(14) .
W29 O8 1.930(14) .
W29 O18 1.989(12) .
W29 O22 2.271(14) .
W30 O58 1.731(14) .
W30 O37 1.763(16) .
W30 O5 1.901(13) .
W30 O19 1.963(14) .
W30 O60 2.125(13) .
W30 O21 2.214(14) 2_675
W31 O59 1.721(17) .
W31 O65 1.875(18) .
W31 O57 1.880(16) .
W31 O74 1.889(17) .
W31 O84 1.915(18) .
W31 O34 2.458(14) .
W32 O100 1.704(18) .
W32 O56 1.866(14) .
W32 O98 1.902(17) .
W32 O73 1.931(17) .
W32 O84 1.970(16) .
W32 O34 2.381(15) .
W33 O91 1.719(17) .
W33 O19 1.881(14) .
W33 O8 1.895(15) .
W33 O73 1.904(16) .
W33 O74 1.954(15) .
W33 O34 2.414(15) .
Se1 O10 1.739(14) .
Se1 O76 1.748(16) .
Se1 O92 1.765(16) .
Se1 Se2' 2.720(7) .
Se2' O116 1.64(3) .
Se2' O115 1.73(3) .
Se2' O114 1.75(3) .
Se2 O113 1.62(3) .
Se2 O112 1.67(3) .
Se2 O111 1.78(3) .
Se2 Se2 1.984(7) 2_786
Se3 O70 1.659(15) .
Se3 O22 1.711(14) .
Se3 O34 1.722(13) .
Se4 O12 1.688(14) .
Se4 O4 1.729(14) .
Se4 O3 1.739(13) .
O6 Na1 2.52(3) .
O39 Na1 2.39(3) .
O58 Na1 2.43(3) .
O81 Na1 2.41(3) .
O128 Na1 2.26(5) .
N1 C2 1.494(18) .
N1 C1 1.497(19) .
N2 C3 1.501(19) .
N2 C4 1.505(19) .
N3 C5 1.487(18) .
N3 C6 1.509(19) .
N4 C8 1.49(2) .
N4 C7 1.497(19) .
N5 C9 1.496(19) .
N5 C10 1.503(19) .
N6 C11 1.50(2) .
N6 C12 1.50(2) .
N7 C13 1.50(2) .
N7 C14 1.50(2) .
N8 C15 1.50(2) .
N8 C16 1.50(2) .
N9 C18 1.50(2) .
N9 C17 1.50(2) .
N10 C20 1.50(2) .
N10 C19 1.50(2) .
